data_4104275
loop_
_publ_author_name
'Bao-Yu Wang'
'Alice Raphael Karikachery'
'Yunjing Li'
'Anupam Singh'
'Han Baek Lee'
'Wenfang Sun'
'Paul R. Sharp'

_publ_contact_author_address
;125 Chemistry
University of Missouri
Columbia, MO 65211
USA
;
_publ_contact_author_email sharpp@missouri.edu
_publ_contact_author_fax 573-882-2754
_publ_contact_author_name 'Paul R. Sharp'
_publ_contact_author_phone 572-882-7715
_publ_section_title
;
 Remarkable Bromination and Blue Emission of 9-Anthracenyl Pt(II)
 Complexes
;
_journal_name_full 'Journal of the American Chemical Society'
_journal_page_first 3150
_journal_page_last 3151
_journal_paper_doi 10.1021/ja809046p
_journal_volume 131
_journal_year 2009
_chemical_formula_sum 'C26 H36 Br4 P2 Pt'
_chemical_formula_weight 925.22
_chemical_name_systematic
; 
 ? 
;
_space_group_IT_number 19
_symmetry_cell_setting orthorhombic
_symmetry_space_group_name_Hall 'P 2ac 2ab'
_symmetry_space_group_name_H-M 'P 21 21 21'
_atom_sites_solution_hydrogens geom
_atom_sites_solution_primary direct
_atom_sites_solution_secondary difmap
_audit_creation_method SHELXL-97
_cell_angle_alpha 90.00
_cell_angle_beta 90.00
_cell_angle_gamma 90.00
_cell_formula_units_Z 8
_cell_length_a 9.5680(5)
_cell_length_b 17.4909(9)
_cell_length_c 37.2389(19)
_cell_measurement_reflns_used 7199
_cell_measurement_temperature 173(2)
_cell_measurement_theta_max 25.30
_cell_measurement_theta_min 2.19
_cell_volume 6232.0(6)
_computing_cell_refinement 'SMART (Bruker, 1998)'
_computing_data_collection 'SMART (Bruker, 1998)'
_computing_data_reduction 'SAINT (Bruker, 1998)'
_computing_molecular_graphics
;
   L. J. Barbour, X-Seed - Graphical Interface to
   SHELX-97 and POV-Ray, 1999
   ORTEP (Johnson, 1976), ORTEP 3 for Windows (L. J. Farrugia, 1997)
;
_computing_publication_material 'CIFTAB (Sheldrick, 1997)'
_computing_structure_refinement
;
   SHELXL-97 (Sheldrick, 1997), L. J. Barbour, X-Seed - Graphical Interface to
   SHELX-97 and POV-Ray, 1999
;
_computing_structure_solution 'SHELXS-97 (Sheldrick, 1990)'
_diffrn_ambient_temperature 173(2)
_diffrn_measured_fraction_theta_full 0.999
_diffrn_measured_fraction_theta_max 0.999
_diffrn_measurement_device_type 'CCD area detector'
_diffrn_measurement_method 'phi and omega scans'
_diffrn_radiation_monochromator graphite
_diffrn_radiation_source 'fine-focus sealed tube'
_diffrn_radiation_type MoK\a
_diffrn_radiation_wavelength 0.71073
_diffrn_reflns_av_R_equivalents 0.0525
_diffrn_reflns_av_sigmaI/netI 0.0677
_diffrn_reflns_limit_h_max 12
_diffrn_reflns_limit_h_min -12
_diffrn_reflns_limit_k_max 22
_diffrn_reflns_limit_k_min -22
_diffrn_reflns_limit_l_max 42
_diffrn_reflns_limit_l_min -47
_diffrn_reflns_number 44650
_diffrn_reflns_theta_full 27.11
_diffrn_reflns_theta_max 27.11
_diffrn_reflns_theta_min 1.29
_exptl_absorpt_coefficient_mu 9.749
_exptl_absorpt_correction_T_max 0.2459
_exptl_absorpt_correction_T_min 0.0847
_exptl_absorpt_correction_type multi-scan
_exptl_absorpt_process_details
;
   Data were corrected for decay and absorption using the program SADABS
   based on the method of R.H. Blessing (Acta Cryst. A51, 33-38, 1995).
;
_exptl_crystal_colour YELLOW
_exptl_crystal_density_diffrn 1.972
_exptl_crystal_density_method 'not measured'
_exptl_crystal_description PRISM
_exptl_crystal_F_000 3520
_exptl_crystal_size_max 0.50
_exptl_crystal_size_mid 0.50
_exptl_crystal_size_min 0.20
_refine_diff_density_max 3.665
_refine_diff_density_min -3.087
_refine_diff_density_rms 0.174
_refine_ls_abs_structure_details 'Flack H D (1983), Acta Cryst. A39, 876-881'
_refine_ls_abs_structure_Flack -0.001(10)
_refine_ls_extinction_method none
_refine_ls_goodness_of_fit_ref 1.025
_refine_ls_hydrogen_treatment noref
_refine_ls_matrix_type full
_refine_ls_number_parameters 607
_refine_ls_number_reflns 13731
_refine_ls_number_restraints 0
_refine_ls_restrained_S_all 1.025
_refine_ls_R_factor_all 0.0728
_refine_ls_R_factor_gt 0.0470
_refine_ls_shift/su_max 0.001
_refine_ls_shift/su_mean 0.000
_refine_ls_structure_factor_coef Fsqd
_refine_ls_weighting_details 'calc w=1/[\s^2^(Fo^2^)+(0.0379P)^2^+32.7846P] where P=(Fo^2^+2Fc^2^)/3'
_refine_ls_weighting_scheme calc
_refine_ls_wR_factor_gt 0.0982
_refine_ls_wR_factor_ref 0.1095
_reflns_number_gt 10775
_reflns_number_total 13731
_reflns_threshold_expression >2sigma(I)
_cod_data_source_file ja809046p_si_002_4.cif
_cod_data_source_block Pt(PEt3)2(Br)(2,7,10-tribromoanthrancen-1-yl)_(4)
_cod_original_sg_symbol_H-M 'P2(1)2(1)2(1) '
_cod_database_code 4104275

loop_
_symmetry_equiv_pos_as_xyz
'x, y, z'
'-x+1/2, -y, z+1/2'
'x+1/2, -y+1/2, -z'
'-x, y+1/2, -z+1/2'

loop_
_atom_site_label
_atom_site_type_symbol
_atom_site_fract_x
_atom_site_fract_y
_atom_site_fract_z
_atom_site_U_iso_or_equiv
_atom_site_adp_type
_atom_site_occupancy
_atom_site_symmetry_multiplicity
_atom_site_calc_flag
_atom_site_refinement_flags
Pt1A Pt 0.06764(4) 0.602979(19) 0.326518(10) 0.02638(8) Uani 1 1 d .
Br1A Br -0.10760(12) 0.70640(7) 0.31847(4) 0.0616(4) Uani 1 1 d .
Br2A Br 0.0110(2) 0.42675(9) 0.20488(4) 0.0890(5) Uani 1 1 d .
Br3A Br 0.51131(14) 0.30262(7) 0.33910(4) 0.0652(4) Uani 1 1 d .
Br4A Br 0.3642(3) 0.62905(13) 0.45353(5) 0.1366(10) Uani 1 1 d .
P1A P 0.2356(3) 0.67572(14) 0.29745(8) 0.0364(6) Uani 1 1 d .
P2A P -0.0974(3) 0.53757(16) 0.35960(8) 0.0391(7) Uani 1 1 d .
C1A C 0.2030(9) 0.5154(5) 0.3307(3) 0.031(2) Uani 1 1 d .
C2A C 0.2083(10) 0.4588(5) 0.3033(2) 0.030(2) Uani 1 1 d .
C3A C 0.1237(12) 0.4655(6) 0.2721(3) 0.039(3) Uani 1 1 d .
H3A H 0.0634 0.5083 0.2699 0.047 Uiso 1 1 calc R
C4A C 0.1264(14) 0.4129(6) 0.2457(3) 0.051(3) Uani 1 1 d .
C5A C 0.2150(16) 0.3485(6) 0.2483(4) 0.064(4) Uani 1 1 d .
H5A H 0.2142 0.3110 0.2299 0.076 Uiso 1 1 calc R
C6A C 0.3010(14) 0.3398(6) 0.2769(3) 0.050(3) Uani 1 1 d .
H6A H 0.3623 0.2972 0.2780 0.060 Uiso 1 1 calc R
C7A C 0.3000(11) 0.3946(6) 0.3053(3) 0.042(3) Uani 1 1 d .
C8A C 0.3859(10) 0.3876(5) 0.3355(3) 0.036(2) Uani 1 1 d .
C9A C 0.3835(9) 0.4405(6) 0.3645(3) 0.035(2) Uani 1 1 d .
C10A C 0.4636(11) 0.4345(7) 0.3958(3) 0.051(3) Uani 1 1 d .
H10A H 0.5237 0.3917 0.3988 0.062 Uiso 1 1 calc R
C11A C 0.4571(13) 0.4890(8) 0.4224(4) 0.060(4) Uani 1 1 d .
H11A H 0.5109 0.4833 0.4436 0.072 Uiso 1 1 calc R
C12A C 0.3707(14) 0.5532(7) 0.4179(3) 0.054(3) Uani 1 1 d .
C13A C 0.2896(11) 0.5596(7) 0.3888(3) 0.045(3) Uani 1 1 d .
H13A H 0.2287 0.6023 0.3870 0.054 Uiso 1 1 calc R
C14A C 0.2906(10) 0.5060(5) 0.3609(2) 0.030(2) Uani 1 1 d .
C15A C 0.4090(11) 0.6342(6) 0.2956(3) 0.050(3) Uani 1 1 d .
H15A H 0.4385 0.6209 0.3203 0.060 Uiso 1 1 calc R
H15B H 0.4043 0.5861 0.2816 0.060 Uiso 1 1 calc R
C16A C 0.5223(12) 0.6870(8) 0.2785(4) 0.065(4) Uani 1 1 d .
H16A H 0.5027 0.6936 0.2529 0.098 Uiso 1 1 calc R
H16B H 0.6146 0.6636 0.2815 0.098 Uiso 1 1 calc R
H16C H 0.5208 0.7369 0.2904 0.098 Uiso 1 1 calc R
C17A C 0.1927(15) 0.7076(9) 0.2525(4) 0.074(4) Uani 1 1 d .
H17A H 0.0974 0.7296 0.2525 0.088 Uiso 1 1 calc R
H17B H 0.2587 0.7485 0.2453 0.088 Uiso 1 1 calc R
C18A C 0.1997(19) 0.6405(10) 0.2243(4) 0.092(6) Uani 1 1 d .
H18A H 0.2904 0.6148 0.2261 0.138 Uiso 1 1 calc R
H18B H 0.1884 0.6613 0.2000 0.138 Uiso 1 1 calc R
H18C H 0.1248 0.6038 0.2292 0.138 Uiso 1 1 calc R
C19A C 0.2624(12) 0.7666(6) 0.3215(4) 0.062(4) Uani 1 1 d .
H19A H 0.3290 0.7984 0.3078 0.074 Uiso 1 1 calc R
H19B H 0.1724 0.7944 0.3226 0.074 Uiso 1 1 calc R
C20A C 0.3180(13) 0.7562(8) 0.3597(4) 0.067(4) Uani 1 1 d .
H20A H 0.2520 0.7254 0.3736 0.101 Uiso 1 1 calc R
H20B H 0.3291 0.8064 0.3711 0.101 Uiso 1 1 calc R
H20C H 0.4087 0.7303 0.3588 0.101 Uiso 1 1 calc R
C21A C -0.0363(11) 0.4512(6) 0.3816(3) 0.041(3) Uani 1 1 d .
H21A H 0.0056 0.4178 0.3630 0.049 Uiso 1 1 calc R
H21B H 0.0395 0.4657 0.3983 0.049 Uiso 1 1 calc R
C22A C -0.1427(13) 0.4040(7) 0.4024(4) 0.060(3) Uani 1 1 d .
H22A H -0.1712 0.4320 0.4240 0.090 Uiso 1 1 calc R
H22B H -0.1006 0.3551 0.4094 0.090 Uiso 1 1 calc R
H22C H -0.2246 0.3946 0.3873 0.090 Uiso 1 1 calc R
C23A C -0.2533(15) 0.5123(10) 0.3354(4) 0.088(5) Uani 1 1 d .
H23A H -0.3173 0.4858 0.3522 0.105 Uiso 1 1 calc R
H23B H -0.3001 0.5601 0.3277 0.105 Uiso 1 1 calc R
C24A C -0.234(2) 0.4616(13) 0.3024(5) 0.136(10) Uani 1 1 d .
H24A H -0.1608 0.4833 0.2870 0.203 Uiso 1 1 calc R
H24B H -0.3217 0.4587 0.2890 0.203 Uiso 1 1 calc R
H24C H -0.2059 0.4101 0.3100 0.203 Uiso 1 1 calc R
C25A C -0.1727(17) 0.5943(9) 0.3975(4) 0.082(5) Uani 1 1 d .
H25A H -0.2268 0.6376 0.3874 0.098 Uiso 1 1 calc R
H25B H -0.2384 0.5615 0.4110 0.098 Uiso 1 1 calc R
C26A C -0.065(2) 0.6253(10) 0.4230(4) 0.106(6) Uani 1 1 d .
H26A H -0.0084 0.5830 0.4325 0.159 Uiso 1 1 calc R
H26B H -0.1111 0.6518 0.4428 0.159 Uiso 1 1 calc R
H26C H -0.0036 0.6612 0.4102 0.159 Uiso 1 1 calc R
Pt1B Pt 0.74247(5) 0.56897(3) 0.058538(12) 0.05111(14) Uani 1 1 d .
Br1B Br 0.8616(2) 0.60851(10) 0.00148(4) 0.0979(7) Uani 1 1 d .
Br2B Br 0.35880(19) 0.32605(10) 0.04300(5) 0.0893(5) Uani 1 1 d .
Br3B Br 0.50302(17) 0.46252(9) 0.22208(3) 0.0682(4) Uani 1 1 d .
Br4B Br 0.97681(17) 0.75786(8) 0.16194(5) 0.0810(5) Uani 1 1 d .
P1B P 0.9084(4) 0.47491(19) 0.06544(9) 0.0619(11) Uani 1 1 d .
P2B P 0.5778(4) 0.66090(17) 0.04687(8) 0.0502(8) Uani 1 1 d .
C1B C 0.6540(12) 0.5394(6) 0.1069(3) 0.042(3) Uani 1 1 d .
C2B C 0.5581(12) 0.4806(6) 0.1106(3) 0.042(3) Uani 1 1 d .
C3B C 0.5065(13) 0.4409(7) 0.0808(3) 0.053(3) Uani 1 1 d .
H3B H 0.5341 0.4568 0.0574 0.063 Uiso 1 1 calc R
C4B C 0.4190(13) 0.3808(7) 0.0841(3) 0.055(3) Uani 1 1 d .
C5B C 0.3683(12) 0.3574(7) 0.1183(4) 0.054(3) Uani 1 1 d .
H5B H 0.3057 0.3155 0.1206 0.064 Uiso 1 1 calc R
C6B C 0.4122(11) 0.3967(7) 0.1474(3) 0.051(3) Uani 1 1 d .
H6B H 0.3752 0.3834 0.1702 0.061 Uiso 1 1 calc R
C7B C 0.5097(11) 0.4564(6) 0.1455(3) 0.040(3) Uani 1 1 d .
C8B C 0.5630(12) 0.4961(6) 0.1753(3) 0.045(3) Uani 1 1 d .
C9B C 0.6588(12) 0.5549(6) 0.1734(3) 0.045(3) Uani 1 1 d .
C10B C 0.7173(13) 0.5945(7) 0.2038(3) 0.054(3) Uani 1 1 d .
H10B H 0.6893 0.5793 0.2272 0.065 Uiso 1 1 calc R
C11B C 0.8103(15) 0.6525(7) 0.2006(4) 0.058(3) Uani 1 1 d .
H11B H 0.8458 0.6771 0.2215 0.069 Uiso 1 1 calc R
C12B C 0.8528(12) 0.6755(7) 0.1674(4) 0.059(4) Uani 1 1 d .
C13B C 0.8029(12) 0.6387(6) 0.1364(3) 0.049(3) Uani 1 1 d .
H13B H 0.8358 0.6553 0.1137 0.058 Uiso 1 1 calc R
C14B C 0.7052(11) 0.5775(6) 0.1378(3) 0.039(3) Uani 1 1 d .
C15B C 0.8896(11) 0.4115(6) 0.1034(3) 0.046(3) Uani 1 1 d .
H15C H 0.8931 0.4423 0.1257 0.056 Uiso 1 1 calc R
H15D H 0.7963 0.3872 0.1023 0.056 Uiso 1 1 calc R
C16B C 1.0018(13) 0.3481(7) 0.1058(4) 0.063(4) Uani 1 1 d .
H16D H 0.9971 0.3161 0.0842 0.095 Uiso 1 1 calc R
H16E H 0.9847 0.3166 0.1271 0.095 Uiso 1 1 calc R
H16F H 1.0946 0.3715 0.1075 0.095 Uiso 1 1 calc R
C17B C 0.920(3) 0.4120(11) 0.0268(4) 0.138(11) Uani 1 1 d .
H17C H 0.9528 0.4421 0.0060 0.166 Uiso 1 1 calc R
H17D H 0.9909 0.3723 0.0318 0.166 Uiso 1 1 calc R
C18B C 0.784(3) 0.3727(16) 0.0165(6) 0.179(15) Uani 1 1 d .
H18D H 0.7602 0.3347 0.0348 0.268 Uiso 1 1 calc R
H18E H 0.7957 0.3473 -0.0067 0.268 Uiso 1 1 calc R
H18F H 0.7094 0.4107 0.0148 0.268 Uiso 1 1 calc R
C19B C 1.0883(17) 0.5112(12) 0.0706(7) 0.133(10) Uani 1 1 d .
H19C H 1.1543 0.4688 0.0659 0.159 Uiso 1 1 calc R
H19D H 1.1049 0.5510 0.0522 0.159 Uiso 1 1 calc R
C20B C 1.122(2) 0.5461(12) 0.1085(9) 0.163(13) Uani 1 1 d .
H20D H 1.0633 0.5911 0.1126 0.245 Uiso 1 1 calc R
H20E H 1.2208 0.5610 0.1095 0.245 Uiso 1 1 calc R
H20F H 1.1033 0.5079 0.1272 0.245 Uiso 1 1 calc R
C21B C 0.4356(13) 0.6667(6) 0.0802(3) 0.051(3) Uani 1 1 d .
H21C H 0.3973 0.6146 0.0835 0.061 Uiso 1 1 calc R
H21D H 0.4769 0.6826 0.1034 0.061 Uiso 1 1 calc R
C22B C 0.3152(14) 0.7197(6) 0.0720(4) 0.061(4) Uani 1 1 d .
H22D H 0.3510 0.7712 0.0674 0.092 Uiso 1 1 calc R
H22E H 0.2513 0.7210 0.0926 0.092 Uiso 1 1 calc R
H22F H 0.2652 0.7012 0.0507 0.092 Uiso 1 1 calc R
C23B C 0.4917(16) 0.6476(8) 0.0051(4) 0.071(4) Uani 1 1 d .
H23C H 0.4227 0.6892 0.0018 0.085 Uiso 1 1 calc R
H23D H 0.5615 0.6520 -0.0145 0.085 Uiso 1 1 calc R
C24B C 0.4135(19) 0.5677(10) 0.0013(4) 0.089(5) Uani 1 1 d .
H24D H 0.4796 0.5260 0.0059 0.133 Uiso 1 1 calc R
H24E H 0.3759 0.5627 -0.0231 0.133 Uiso 1 1 calc R
H24F H 0.3368 0.5651 0.0187 0.133 Uiso 1 1 calc R
C25B C 0.6484(13) 0.7593(7) 0.0415(3) 0.057(3) Uani 1 1 d .
H25C H 0.6967 0.7625 0.0180 0.069 Uiso 1 1 calc R
H25D H 0.5690 0.7956 0.0408 0.069 Uiso 1 1 calc R
C26B C 0.7498(15) 0.7848(7) 0.0708(4) 0.068(4) Uani 1 1 d .
H26D H 0.7044 0.7803 0.0943 0.102 Uiso 1 1 calc R
H26E H 0.7766 0.8382 0.0667 0.102 Uiso 1 1 calc R
H26F H 0.8333 0.7524 0.0702 0.102 Uiso 1 1 calc R

loop_
_atom_site_aniso_label
_atom_site_aniso_U_11
_atom_site_aniso_U_22
_atom_site_aniso_U_33
_atom_site_aniso_U_23
_atom_site_aniso_U_13
_atom_site_aniso_U_12
Pt1A 0.02398(15) 0.02445(15) 0.03072(18) 0.00345(15) -0.00692(16) -0.00324(15)
Br1A 0.0448(7) 0.0462(6) 0.0937(11) 0.0185(7) -0.0116(7) 0.0016(5)
Br2A 0.1444(15) 0.0737(9) 0.0488(8) -0.0201(7) -0.0368(9) -0.0168(10)
Br3A 0.0550(7) 0.0444(6) 0.0961(11) 0.0165(7) 0.0161(7) 0.0206(6)
Br4A 0.180(2) 0.1470(18) 0.0832(13) -0.0621(12) -0.0915(14) 0.0681(16)
P1A 0.0338(14) 0.0296(13) 0.0458(16) 0.0065(11) -0.0009(13) -0.0050(11)
P2A 0.0266(14) 0.0427(15) 0.0480(17) 0.0164(12) -0.0012(12) -0.0019(11)
C1A 0.027(5) 0.028(4) 0.038(6) 0.008(4) -0.003(4) -0.007(4)
C2A 0.036(5) 0.030(5) 0.025(5) -0.002(4) -0.002(4) -0.012(4)
C3A 0.059(7) 0.034(5) 0.025(5) -0.007(4) -0.002(5) -0.014(5)
C4A 0.078(8) 0.037(6) 0.037(6) -0.005(5) 0.003(6) -0.022(6)
C5A 0.094(11) 0.035(6) 0.062(9) -0.021(6) 0.032(8) -0.019(7)
C6A 0.068(8) 0.030(5) 0.053(8) -0.001(5) 0.020(7) 0.000(5)
C7A 0.053(6) 0.021(4) 0.051(7) 0.002(5) 0.016(5) -0.011(5)
C8A 0.025(4) 0.030(5) 0.053(7) 0.013(5) 0.005(4) 0.007(4)
C9A 0.020(5) 0.037(5) 0.049(6) 0.012(5) 0.005(4) -0.006(4)
C10A 0.032(6) 0.060(7) 0.062(8) 0.034(7) -0.005(5) 0.009(5)
C11A 0.047(8) 0.079(9) 0.054(8) 0.021(7) -0.020(6) 0.004(7)
C12A 0.072(8) 0.053(7) 0.036(6) -0.005(5) -0.031(6) 0.013(6)
C13A 0.041(6) 0.055(7) 0.037(6) -0.008(5) -0.014(5) 0.007(5)
C14A 0.032(5) 0.033(5) 0.025(5) 0.004(4) 0.002(4) -0.005(4)
C15A 0.042(7) 0.045(6) 0.062(8) 0.001(6) -0.002(6) -0.002(5)
C16A 0.035(7) 0.086(10) 0.074(9) 0.023(8) 0.008(6) -0.019(6)
C17A 0.060(9) 0.083(10) 0.078(10) 0.041(8) 0.005(8) -0.007(8)
C18A 0.114(14) 0.112(13) 0.050(9) 0.032(9) -0.017(9) -0.003(11)
C19A 0.035(6) 0.035(6) 0.116(12) 0.001(7) 0.012(8) -0.002(5)
C20A 0.045(7) 0.060(8) 0.096(12) -0.027(8) -0.008(8) -0.004(6)
C21A 0.042(7) 0.032(5) 0.049(6) 0.018(5) 0.009(5) -0.005(4)
C22A 0.050(7) 0.050(7) 0.079(9) 0.029(7) -0.005(6) -0.007(6)
C23A 0.048(8) 0.110(12) 0.105(13) 0.062(10) -0.023(9) -0.023(8)
C24A 0.101(14) 0.24(3) 0.069(11) 0.007(13) -0.021(10) -0.113(17)
C25A 0.092(11) 0.062(9) 0.091(11) 0.029(8) 0.039(10) 0.020(9)
C26A 0.152(18) 0.093(12) 0.074(11) -0.028(9) 0.050(12) -0.020(13)
Pt1B 0.0631(3) 0.0498(2) 0.0404(2) 0.0203(2) 0.0308(2) 0.0315(2)
Br1B 0.1351(15) 0.0872(11) 0.0716(10) 0.0411(9) 0.0673(10) 0.0575(11)
Br2B 0.0882(11) 0.0870(11) 0.0927(12) -0.0301(9) -0.0293(10) 0.0257(9)
Br3B 0.0784(9) 0.0837(10) 0.0426(7) 0.0183(7) 0.0256(7) -0.0021(8)
Br4B 0.0755(10) 0.0460(7) 0.1215(14) 0.0137(8) 0.0040(9) -0.0029(7)
P1B 0.068(2) 0.0551(18) 0.063(2) 0.0308(16) 0.0448(19) 0.0364(17)
P2B 0.062(2) 0.0500(16) 0.0390(17) 0.0169(13) 0.0168(16) 0.0242(16)
C1B 0.049(7) 0.045(6) 0.034(6) 0.017(5) 0.015(5) 0.023(5)
C2B 0.051(7) 0.045(6) 0.032(6) 0.010(5) 0.017(5) 0.029(6)
C3B 0.052(7) 0.051(7) 0.055(8) 0.014(6) 0.009(6) 0.023(6)
C4B 0.050(7) 0.049(7) 0.065(8) 0.004(6) -0.015(7) 0.019(6)
C5B 0.038(7) 0.047(7) 0.076(9) 0.009(6) -0.010(6) 0.005(5)
C6B 0.033(6) 0.064(7) 0.055(7) 0.023(6) 0.009(5) 0.005(6)
C7B 0.034(5) 0.035(5) 0.050(7) 0.021(5) 0.005(5) 0.017(5)
C8B 0.052(6) 0.053(6) 0.029(5) 0.013(5) 0.014(6) 0.020(6)
C9B 0.055(7) 0.038(6) 0.041(6) 0.011(5) 0.023(6) 0.018(5)
C10B 0.069(8) 0.046(7) 0.049(7) 0.000(6) 0.015(6) 0.017(6)
C11B 0.078(9) 0.040(7) 0.055(8) 0.000(6) 0.008(7) 0.018(7)
C12B 0.041(7) 0.046(7) 0.091(11) 0.024(7) 0.003(7) 0.015(5)
C13B 0.041(6) 0.046(6) 0.059(8) 0.023(6) 0.025(6) 0.013(5)
C14B 0.046(6) 0.038(6) 0.033(6) 0.006(4) 0.014(5) 0.016(5)
C15B 0.045(6) 0.054(7) 0.040(6) 0.013(5) 0.015(5) 0.017(5)
C16B 0.045(7) 0.047(7) 0.097(11) 0.031(7) 0.001(7) 0.022(6)
C17B 0.25(3) 0.131(16) 0.034(8) 0.020(9) 0.063(12) 0.153(19)
C18B 0.18(2) 0.24(3) 0.119(19) -0.114(19) -0.046(17) 0.15(2)
C19B 0.047(10) 0.101(15) 0.25(3) 0.078(16) 0.085(15) 0.026(10)
C20B 0.074(14) 0.088(15) 0.33(4) -0.01(2) 0.07(2) 0.006(11)
C21B 0.066(8) 0.050(6) 0.037(6) 0.005(5) 0.022(6) 0.024(6)
C22B 0.075(9) 0.042(6) 0.067(9) 0.009(6) 0.016(7) 0.036(6)
C23B 0.079(10) 0.083(10) 0.051(8) 0.018(7) 0.006(7) 0.046(9)
C24B 0.113(13) 0.095(12) 0.058(9) 0.016(8) -0.020(9) 0.002(11)
C25B 0.057(8) 0.058(7) 0.057(8) 0.017(6) 0.021(7) 0.032(6)
C26B 0.072(9) 0.056(8) 0.077(10) 0.011(7) 0.028(8) 0.011(7)

loop_
_atom_type_symbol
_atom_type_description
_atom_type_scat_dispersion_real
_atom_type_scat_dispersion_imag
_atom_type_scat_source
C C 0.0033 0.0016 'International Tables Vol C Tables 4.2.6.8 and 6.1.1.4'
H H 0.0000 0.0000 'International Tables Vol C Tables 4.2.6.8 and 6.1.1.4'
P P 0.1023 0.0942 'International Tables Vol C Tables 4.2.6.8 and 6.1.1.4'
Br Br -0.2901 2.4595 'International Tables Vol C Tables 4.2.6.8 and 6.1.1.4'
Pt Pt -1.7033 8.3905 'International Tables Vol C Tables 4.2.6.8 and 6.1.1.4'

loop_
_geom_angle_atom_site_label_1
_geom_angle_atom_site_label_2
_geom_angle_atom_site_label_3
_geom_angle
C1A Pt1A P2A 91.3(3)
C1A Pt1A P1A 90.4(3)
P2A Pt1A P1A 175.07(11)
C1A Pt1A Br1A 176.4(3)
P2A Pt1A Br1A 87.91(7)
P1A Pt1A Br1A 90.69(7)
C17A P1A C15A 107.2(7)
C17A P1A C19A 102.4(7)
C15A P1A C19A 103.7(5)
C17A P1A Pt1A 116.3(5)
C15A P1A Pt1A 115.6(4)
C19A P1A Pt1A 110.0(4)
C23A P2A C21A 106.7(6)
C23A P2A C25A 100.8(8)
C21A P2A C25A 103.1(6)
C23A P2A Pt1A 115.0(5)
C21A P2A Pt1A 115.7(3)
C25A P2A Pt1A 113.8(5)
C14A C1A C2A 118.0(8)
C14A C1A Pt1A 122.2(7)
C2A C1A Pt1A 119.8(7)
C3A C2A C1A 120.6(9)
C3A C2A C7A 117.3(9)
C1A C2A C7A 122.1(9)
C4A C3A C2A 122.0(11)
C4A C3A H3A 119.0
C2A C3A H3A 119.0
C3A C4A C5A 120.2(11)
C3A C4A Br2A 119.2(9)
C5A C4A Br2A 120.6(9)
C6A C5A C4A 120.7(10)
C6A C5A H5A 119.6
C4A C5A H5A 119.6
C5A C6A C7A 120.2(11)
C5A C6A H6A 119.9
C7A C6A H6A 119.9
C8A C7A C2A 118.2(9)
C8A C7A C6A 122.3(10)
C2A C7A C6A 119.5(10)
C7A C8A C9A 122.9(9)
C7A C8A Br3A 119.5(8)
C9A C8A Br3A 117.6(7)
C10A C9A C8A 125.0(10)
C10A C9A C14A 118.1(10)
C8A C9A C14A 116.9(9)
C11A C10A C9A 121.5(10)
C11A C10A H10A 119.3
C9A C10A H10A 119.3
C10A C11A C12A 119.8(10)
C10A C11A H11A 120.1
C12A C11A H11A 120.1
C13A C12A C11A 120.3(11)
C13A C12A Br4A 119.6(9)
C11A C12A Br4A 120.1(9)
C12A C13A C14A 122.8(11)
C12A C13A H13A 118.6
C14A C13A H13A 118.6
C13A C14A C1A 120.7(9)
C13A C14A C9A 117.5(9)
C1A C14A C9A 121.8(9)
C16A C15A P1A 114.5(8)
C16A C15A H15A 108.6
P1A C15A H15A 108.6
C16A C15A H15B 108.6
P1A C15A H15B 108.6
H15A C15A H15B 107.6
C15A C16A H16A 109.5
C15A C16A H16B 109.5
H16A C16A H16B 109.5
C15A C16A H16C 109.5
H16A C16A H16C 109.5
H16B C16A H16C 109.5
C18A C17A P1A 112.1(9)
C18A C17A H17A 109.2
P1A C17A H17A 109.2
C18A C17A H17B 109.2
P1A C17A H17B 109.2
H17A C17A H17B 107.9
C17A C18A H18A 109.5
C17A C18A H18B 109.5
H18A C18A H18B 109.5
C17A C18A H18C 109.5
H18A C18A H18C 109.5
H18B C18A H18C 109.5
C20A C19A P1A 113.5(8)
C20A C19A H19A 108.9
P1A C19A H19A 108.9
C20A C19A H19B 108.9
P1A C19A H19B 108.9
H19A C19A H19B 107.7
C19A C20A H20A 109.5
C19A C20A H20B 109.5
H20A C20A H20B 109.5
C19A C20A H20C 109.5
H20A C20A H20C 109.5
H20B C20A H20C 109.5
C22A C21A P2A 117.7(8)
C22A C21A H21A 107.9
P2A C21A H21A 107.9
C22A C21A H21B 107.9
P2A C21A H21B 107.9
H21A C21A H21B 107.2
C21A C22A H22A 109.5
C21A C22A H22B 109.5
H22A C22A H22B 109.5
C21A C22A H22C 109.5
H22A C22A H22C 109.5
H22B C22A H22C 109.5
C24A C23A P2A 116.3(12)
C24A C23A H23A 108.2
P2A C23A H23A 108.2
C24A C23A H23B 108.2
P2A C23A H23B 108.2
H23A C23A H23B 107.4
C23A C24A H24A 109.5
C23A C24A H24B 109.5
H24A C24A H24B 109.5
C23A C24A H24C 109.5
H24A C24A H24C 109.5
H24B C24A H24C 109.5
C26A C25A P2A 113.7(11)
C26A C25A H25A 108.8
P2A C25A H25A 108.8
C26A C25A H25B 108.8
P2A C25A H25B 108.8
H25A C25A H25B 107.7
C25A C26A H26A 109.5
C25A C26A H26B 109.5
H26A C26A H26B 109.5
C25A C26A H26C 109.5
H26A C26A H26C 109.5
H26B C26A H26C 109.5
C1B Pt1B P2B 93.4(3)
C1B Pt1B P1B 90.4(3)
P2B Pt1B P1B 175.46(12)
C1B Pt1B Br1B 176.8(4)
P2B Pt1B Br1B 87.61(8)
P1B Pt1B Br1B 88.76(8)
C15B P1B C17B 104.8(7)
C15B P1B C19B 102.9(8)
C17B P1B C19B 103.6(12)
C15B P1B Pt1B 117.2(4)
C17B P1B Pt1B 112.7(6)
C19B P1B Pt1B 114.2(6)
C23B P2B C21B 104.8(7)
C23B P2B C25B 101.2(6)
C21B P2B C25B 106.8(5)
C23B P2B Pt1B 113.1(4)
C21B P2B Pt1B 114.7(4)
C25B P2B Pt1B 114.8(4)
C2B C1B C14B 119.7(9)
C2B C1B Pt1B 123.3(8)
C14B C1B Pt1B 116.8(8)
C1B C2B C3B 121.4(10)
C1B C2B C7B 121.5(11)
C3B C2B C7B 117.2(11)
C4B C3B C2B 122.2(11)
C4B C3B H3B 118.9
C2B C3B H3B 118.9
C3B C4B C5B 121.1(12)
C3B C4B Br2B 120.6(10)
C5B C4B Br2B 118.3(10)
C6B C5B C4B 117.8(11)
C6B C5B H5B 121.1
C4B C5B H5B 121.1
C5B C6B C7B 123.1(11)
C5B C6B H6B 118.4
C7B C6B H6B 118.4
C6B C7B C8B 124.8(10)
C6B C7B C2B 118.5(11)
C8B C7B C2B 116.7(10)
C9B C8B C7B 124.8(10)
C9B C8B Br3B 118.1(9)
C7B C8B Br3B 117.1(8)
C8B C9B C10B 125.3(10)
C8B C9B C14B 116.8(11)
C10B C9B C14B 117.9(10)
C11B C10B C9B 123.1(11)
C11B C10B H10B 118.4
C9B C10B H10B 118.4
C10B C11B C12B 119.8(13)
C10B C11B H11B 120.1
C12B C11B H11B 120.1
C11B C12B C13B 120.6(12)
C11B C12B Br4B 120.8(12)
C13B C12B Br4B 118.6(10)
C12B C13B C14B 122.7(10)
C12B C13B H13B 118.7
C14B C13B H13B 118.7
C1B C14B C13B 123.5(10)
C1B C14B C9B 120.6(10)
C13B C14B C9B 115.9(10)
C16B C15B P1B 114.5(8)
C16B C15B H15C 108.6
P1B C15B H15C 108.6
C16B C15B H15D 108.6
P1B C15B H15D 108.6
H15C C15B H15D 107.6
C15B C16B H16D 109.5
C15B C16B H16E 109.5
H16D C16B H16E 109.5
C15B C16B H16F 109.5
H16D C16B H16F 109.5
H16E C16B H16F 109.5
C18B C17B P1B 115.1(13)
C18B C17B H17C 108.5
P1B C17B H17C 108.5
C18B C17B H17D 108.5
P1B C17B H17D 108.5
H17C C17B H17D 107.5
C17B C18B H18D 109.5
C17B C18B H18E 109.5
H18D C18B H18E 109.5
C17B C18B H18F 109.5
H18D C18B H18F 109.5
H18E C18B H18F 109.5
C20B C19B P1B 114.8(13)
C20B C19B H19C 108.6
P1B C19B H19C 108.6
C20B C19B H19D 108.6
P1B C19B H19D 108.6
H19C C19B H19D 107.5
C19B C20B H20D 109.5
C19B C20B H20E 109.5
H20D C20B H20E 109.5
C19B C20B H20F 109.5
H20D C20B H20F 109.5
H20E C20B H20F 109.5
C22B C21B P2B 117.5(8)
C22B C21B H21C 107.9
P2B C21B H21C 107.9
C22B C21B H21D 107.9
P2B C21B H21D 107.9
H21C C21B H21D 107.2
C21B C22B H22D 109.5
C21B C22B H22E 109.5
H22D C22B H22E 109.5
C21B C22B H22F 109.5
H22D C22B H22F 109.5
H22E C22B H22F 109.5
C24B C23B P2B 114.2(9)
C24B C23B H23C 108.7
P2B C23B H23C 108.7
C24B C23B H23D 108.7
P2B C23B H23D 108.7
H23C C23B H23D 107.6
C23B C24B H24D 109.5
C23B C24B H24E 109.5
H24D C24B H24E 109.5
C23B C24B H24F 109.5
H24D C24B H24F 109.5
H24E C24B H24F 109.5
C26B C25B P2B 115.1(8)
C26B C25B H25C 108.5
P2B C25B H25C 108.5
C26B C25B H25D 108.5
P2B C25B H25D 108.5
H25C C25B H25D 107.5
C25B C26B H26D 109.5
C25B C26B H26E 109.5
H26D C26B H26E 109.5
C25B C26B H26F 109.5
H26D C26B H26F 109.5
H26E C26B H26F 109.5

loop_
_geom_bond_atom_site_label_1
_geom_bond_atom_site_label_2
_geom_bond_distance
Pt1A C1A 2.012(9)
Pt1A P2A 2.306(3)
Pt1A P1A 2.318(3)
Pt1A Br1A 2.4846(12)
Br2A C4A 1.893(12)
Br3A C8A 1.915(9)
Br4A C12A 1.877(11)
P1A C17A 1.811(14)
P1A C15A 1.812(11)
P1A C19A 1.842(12)
P2A C23A 1.798(14)
P2A C21A 1.815(10)
P2A C25A 1.868(15)
C1A C14A 1.411(13)
C1A C2A 1.424(13)
C2A C3A 1.420(14)
C2A C7A 1.426(14)
C3A C4A 1.349(14)
C3A H3A 0.9500
C4A C5A 1.412(18)
C5A C6A 1.353(18)
C5A H5A 0.9500
C6A C7A 1.428(15)
C6A H6A 0.9500
C7A C8A 1.398(15)
C8A C9A 1.421(15)
C9A C10A 1.399(15)
C9A C14A 1.457(13)
C10A C11A 1.376(18)
C10A H10A 0.9500
C11A C12A 1.403(16)
C11A H11A 0.9500
C12A C13A 1.338(14)
C13A C14A 1.400(14)
C13A H13A 0.9500
C15A C16A 1.559(15)
C15A H15A 0.9900
C15A H15B 0.9900
C16A H16A 0.9800
C16A H16B 0.9800
C16A H16C 0.9800
C17A C18A 1.58(2)
C17A H17A 0.9900
C17A H17B 0.9900
C18A H18A 0.9800
C18A H18B 0.9800
C18A H18C 0.9800
C19A C20A 1.529(19)
C19A H19A 0.9900
C19A H19B 0.9900
C20A H20A 0.9800
C20A H20B 0.9800
C20A H20C 0.9800
C21A C22A 1.522(14)
C21A H21A 0.9900
C21A H21B 0.9900
C22A H22A 0.9800
C22A H22B 0.9800
C22A H22C 0.9800
C23A C24A 1.53(2)
C23A H23A 0.9900
C23A H23B 0.9900
C24A H24A 0.9800
C24A H24B 0.9800
C24A H24C 0.9800
C25A C26A 1.51(2)
C25A H25A 0.9900
C25A H25B 0.9900
C26A H26A 0.9800
C26A H26B 0.9800
C26A H26C 0.9800
Pt1B C1B 2.055(10)
Pt1B P2B 2.293(3)
Pt1B P1B 2.301(3)
Pt1B Br1B 2.5084(14)
Br2B C4B 1.894(13)
Br3B C8B 1.926(10)
Br4B C12B 1.877(13)
P1B C15B 1.807(10)
P1B C17B 1.816(17)
P1B C19B 1.85(2)
P2B C23B 1.776(14)
P2B C21B 1.844(11)
P2B C25B 1.860(13)
C1B C2B 1.386(16)
C1B C14B 1.418(16)
C2B C3B 1.401(17)
C2B C7B 1.442(14)
C3B C4B 1.349(17)
C3B H3B 0.9500
C4B C5B 1.424(18)
C5B C6B 1.350(17)
C5B H5B 0.9500
C6B C7B 1.401(15)
C6B H6B 0.9500
C7B C8B 1.404(16)
C8B C9B 1.380(16)
C9B C10B 1.440(17)
C9B C14B 1.454(14)
C10B C11B 1.355(17)
C10B H10B 0.9500
C11B C12B 1.364(18)
C11B H11B 0.9500
C12B C13B 1.404(18)
C13B C14B 1.422(15)
C13B H13B 0.9500
C15B C16B 1.546(14)
C15B H15C 0.9900
C15B H15D 0.9900
C16B H16D 0.9800
C16B H16E 0.9800
C16B H16F 0.9800
C17B C18B 1.52(3)
C17B H17C 0.9900
C17B H17D 0.9900
C18B H18D 0.9800
C18B H18E 0.9800
C18B H18F 0.9800
C19B C20B 1.57(3)
C19B H19C 0.9900
C19B H19D 0.9900
C20B H20D 0.9800
C20B H20E 0.9800
C20B H20F 0.9800
C21B C22B 1.509(15)
C21B H21C 0.9900
C21B H21D 0.9900
C22B H22D 0.9800
C22B H22E 0.9800
C22B H22F 0.9800
C23B C24B 1.59(2)
C23B H23C 0.9900
C23B H23D 0.9900
C24B H24D 0.9800
C24B H24E 0.9800
C24B H24F 0.9800
C25B C26B 1.527(19)
C25B H25C 0.9900
C25B H25D 0.9900
C26B H26D 0.9800
C26B H26E 0.9800
C26B H26F 0.9800

loop_
_geom_torsion_atom_site_label_1
_geom_torsion_atom_site_label_2
_geom_torsion_atom_site_label_3
_geom_torsion_atom_site_label_4
_geom_torsion
C1A Pt1A P1A C17A 120.1(7)
P2A Pt1A P1A C17A -130.0(12)
Br1A Pt1A P1A C17A -56.5(6)
C1A Pt1A P1A C15A -7.0(5)
P2A Pt1A P1A C15A 102.9(12)
Br1A Pt1A P1A C15A 176.4(5)
C1A Pt1A P1A C19A -124.1(5)
P2A Pt1A P1A C19A -14.2(13)
Br1A Pt1A P1A C19A 59.3(5)
C1A Pt1A P2A C23A -114.6(7)
P1A Pt1A P2A C23A 135.5(13)
Br1A Pt1A P2A C23A 61.9(7)
C1A Pt1A P2A C21A 10.7(5)
P1A Pt1A P2A C21A -99.3(12)
Br1A Pt1A P2A C21A -172.8(4)
C1A Pt1A P2A C25A 129.8(6)
P1A Pt1A P2A C25A 19.9(13)
Br1A Pt1A P2A C25A -53.7(6)
P2A Pt1A C1A C14A -84.0(7)
P1A Pt1A C1A C14A 91.4(7)
Br1A Pt1A C1A C14A -161(4)
P2A Pt1A C1A C2A 93.4(7)
P1A Pt1A C1A C2A -91.3(7)
Br1A Pt1A C1A C2A 17(5)
C14A C1A C2A C3A -179.4(8)
Pt1A C1A C2A C3A 3.2(12)
C14A C1A C2A C7A -1.1(13)
Pt1A C1A C2A C7A -178.5(7)
C1A C2A C3A C4A 179.9(10)
C7A C2A C3A C4A 1.5(15)
C2A C3A C4A C5A 0.0(17)
C2A C3A C4A Br2A -179.6(8)
C3A C4A C5A C6A -1.9(18)
Br2A C4A C5A C6A 177.7(9)
C4A C5A C6A C7A 2.0(18)
C3A C2A C7A C8A 178.9(9)
C1A C2A C7A C8A 0.6(14)
C3A C2A C7A C6A -1.4(14)
C1A C2A C7A C6A -179.7(9)
C5A C6A C7A C8A 179.3(10)
C5A C6A C7A C2A -0.4(16)
C2A C7A C8A C9A 1.5(14)
C6A C7A C8A C9A -178.3(9)
C2A C7A C8A Br3A -179.6(7)
C6A C7A C8A Br3A 0.6(13)
C7A C8A C9A C10A 177.5(9)
Br3A C8A C9A C10A -1.4(13)
C7A C8A C9A C14A -2.8(14)
Br3A C8A C9A C14A 178.3(6)
C8A C9A C10A C11A 178.7(11)
C14A C9A C10A C11A -0.9(15)
C9A C10A C11A C12A -1.2(18)
C10A C11A C12A C13A 3(2)
C10A C11A C12A Br4A -178.6(10)
C11A C12A C13A C14A -3(2)
Br4A C12A C13A C14A 178.8(9)
C12A C13A C14A C1A -180.0(11)
C12A C13A C14A C9A 0.8(16)
C2A C1A C14A C13A -179.6(9)
Pt1A C1A C14A C13A -2.2(13)
C2A C1A C14A C9A -0.4(13)
Pt1A C1A C14A C9A 177.0(7)
C10A C9A C14A C13A 1.2(13)
C8A C9A C14A C13A -178.5(9)
C10A C9A C14A C1A -178.0(9)
C8A C9A C14A C1A 2.2(13)
C17A P1A C15A C16A 52.9(11)
C19A P1A C15A C16A -54.9(11)
Pt1A P1A C15A C16A -175.5(8)
C15A P1A C17A C18A 57.6(12)
C19A P1A C17A C18A 166.4(11)
Pt1A P1A C17A C18A -73.6(12)
C17A P1A C19A C20A -172.9(9)
C15A P1A C19A C20A -61.5(10)
Pt1A P1A C19A C20A 62.8(9)
C23A P2A C21A C22A -48.0(12)
C25A P2A C21A C22A 57.8(11)
Pt1A P2A C21A C22A -177.4(8)
C21A P2A C23A C24A -70.4(13)
C25A P2A C23A C24A -177.8(12)
Pt1A P2A C23A C24A 59.4(13)
C23A P2A C25A C26A -179.2(11)
C21A P2A C25A C26A 70.5(12)
Pt1A P2A C25A C26A -55.5(12)
C1B Pt1B P1B C15B 5.9(6)
P2B Pt1B P1B C15B -140.4(16)
Br1B Pt1B P1B C15B -177.2(5)
C1B Pt1B P1B C17B 127.7(10)
P2B Pt1B P1B C17B -19(2)
Br1B Pt1B P1B C17B -55.4(9)
C1B Pt1B P1B C19B -114.4(10)
P2B Pt1B P1B C19B 99.3(19)
Br1B Pt1B P1B C19B 62.5(9)
C1B Pt1B P2B C23B -124.5(7)
P1B Pt1B P2B C23B 21.7(18)
Br1B Pt1B P2B C23B 58.5(6)
C1B Pt1B P2B C21B -4.4(6)
P1B Pt1B P2B C21B 141.8(16)
Br1B Pt1B P2B C21B 178.7(5)
C1B Pt1B P2B C25B 120.0(6)
P1B Pt1B P2B C25B -93.8(17)
Br1B Pt1B P2B C25B -57.0(5)
P2B Pt1B C1B C2B 93.6(8)
P1B Pt1B C1B C2B -83.9(8)
Br1B Pt1B C1B C2B -158(4)
P2B Pt1B C1B C14B -92.3(7)
P1B Pt1B C1B C14B 90.3(7)
Br1B Pt1B C1B C14B 16(6)
C14B C1B C2B C3B -179.1(9)
Pt1B C1B C2B C3B -5.1(14)
C14B C1B C2B C7B -0.7(14)
Pt1B C1B C2B C7B 173.4(7)
C1B C2B C3B C4B 176.3(10)
C7B C2B C3B C4B -2.2(15)
C2B C3B C4B C5B 3.6(17)
C2B C3B C4B Br2B -177.1(8)
C3B C4B C5B C6B -0.9(17)
Br2B C4B C5B C6B 179.9(8)
C4B C5B C6B C7B -3.3(17)
C5B C6B C7B C8B -176.7(10)
C5B C6B C7B C2B 4.6(15)
C1B C2B C7B C6B 179.7(9)
C3B C2B C7B C6B -1.7(14)
C1B C2B C7B C8B 0.9(14)
C3B C2B C7B C8B 179.4(9)
C6B C7B C8B C9B -179.8(10)
C2B C7B C8B C9B -1.1(15)
C6B C7B C8B Br3B 2.9(13)
C2B C7B C8B Br3B -178.4(7)
C7B C8B C9B C10B -178.0(10)
Br3B C8B C9B C10B -0.8(14)
C7B C8B C9B C14B 0.9(15)
Br3B C8B C9B C14B 178.2(7)
C8B C9B C10B C11B -179.4(11)
C14B C9B C10B C11B 1.6(16)
C9B C10B C11B C12B -0.2(18)
C10B C11B C12B C13B -1.2(17)
C10B C11B C12B Br4B 177.9(9)
C11B C12B C13B C14B 1.2(17)
Br4B C12B C13B C14B -177.9(8)
C2B C1B C14B C13B -179.6(9)
Pt1B C1B C14B C13B 6.0(13)
C2B C1B C14B C9B 0.5(14)
Pt1B C1B C14B C9B -173.9(7)
C12B C13B C14B C1B -179.8(10)
C12B C13B C14B C9B 0.2(15)
C8B C9B C14B C1B -0.6(14)
C10B C9B C14B C1B 178.5(10)
C8B C9B C14B C13B 179.4(9)
C10B C9B C14B C13B -1.5(13)
C17B P1B C15B C16B 52.3(13)
C19B P1B C15B C16B -55.8(12)
Pt1B P1B C15B C16B 178.1(8)
C15B P1B C17B C18B 71.8(17)
C19B P1B C17B C18B 179.3(16)
Pt1B P1B C17B C18B -56.8(17)
C15B P1B C19B C20B -52.5(17)
C17B P1B C19B C20B -161.4(15)
Pt1B P1B C19B C20B 75.6(16)
C23B P2B C21B C22B -48.6(11)
C25B P2B C21B C22B 58.3(12)
Pt1B P2B C21B C22B -173.2(8)
C21B P2B C23B C24B -67.1(11)
C25B P2B C23B C24B -178.0(10)
Pt1B P2B C23B C24B 58.6(12)
C23B P2B C25B C26B -170.7(9)
C21B P2B C25B C26B 80.0(10)
Pt1B P2B C25B C26B -48.5(10)
